data_4104455
loop_
_publ_author_name
'Sherzod T. Madrahimov'
'Dean Markovic'
'John F. Hartwig'

_publ_contact_author
; 
Scott R. Wilson 
University of Illinois 
School of Chemical Sciences, Box 59-1 
505 South Mathews Avenue 
Urbana, Illinois  61801 
USA 
;
_publ_contact_author_email srwilson@uiuc.edu
_publ_contact_author_fax '1  217 244 8068'
_publ_contact_author_phone '1  217 244 1708'
_publ_section_title
;
 The Allyl Intermediate in Regioselective and Enantioselective
 Iridium-Catalyzed Asymmetric Allylic Substitution Reactions
;
_journal_name_full 'Journal of the American Chemical Society'
_journal_page_first 7228
_journal_page_last 7229
_journal_paper_doi 10.1021/ja902609g
_journal_volume 131
_journal_year 2009
_chemical_absolute_configuration ad
_chemical_formula_moiety 'C47 H46 Ir N O2 P, 2(C6 H6), C F3 O3 S'
_chemical_formula_sum 'C60 H58 F3 Ir N O5 P S'
_chemical_formula_weight 1185.30
_chemical_name_systematic
; 
? 
;
_space_group_IT_number 4
_symmetry_cell_setting monoclinic
_symmetry_space_group_name_Hall 'P 2yb'
_symmetry_space_group_name_H-M 'P 1 21 1'
_atom_sites_solution_hydrogens geom
_atom_sites_solution_primary direct
_atom_sites_solution_secondary difmap
_audit_creation_method SHELXL-97
_audit_update_record
; 
2008-01-06   text and data added, srw 
;
_cell_angle_alpha 90.00
_cell_angle_beta 115.6920(10)
_cell_angle_gamma 90.00
_cell_formula_units_Z 2
_cell_length_a 11.4816(7)
_cell_length_b 20.3721(13)
_cell_length_c 12.4196(8)
_cell_measurement_reflns_used 8958
_cell_measurement_temperature 193(2)
_cell_measurement_theta_max 29.79
_cell_measurement_theta_min 2.21
_cell_volume 2617.8(3)
_computing_cell_refinement 'SAINT V7.23A (Bruker, 2005)'
_computing_data_collection 'APEX2 V2.0-1 (Bruker, 2004)'
_computing_data_reduction
; 
SAINT V7.23A, XPREP V2005/2, SADABS V2007/4 (Bruker, 2005 & 2007) 
;
_computing_molecular_graphics 'SHELXTL V6.12 (Bruker, 2005)'
_computing_publication_material 'XCIF V6.12 (Bruker, 2005)'
_computing_structure_refinement 'SHELXTL V6.12 (Bruker, 2005)'
_computing_structure_solution 'SHELXTL V6.12 (Bruker, 2005)'
_diffrn_ambient_temperature 193(2)
_diffrn_measured_fraction_theta_full 0.981
_diffrn_measured_fraction_theta_max 0.981
_diffrn_measurement_device 'Bruker Kappa/ApexII CCD'
_diffrn_measurement_method 'profile data from \f and \w scans'
_diffrn_radiation_monochromator graphite
_diffrn_radiation_source 'fine-focus sealed tube'
_diffrn_radiation_type MoK\a
_diffrn_radiation_wavelength 0.71073
_diffrn_radiation_wavelength_id ga49xas
_diffrn_reflns_av_R_equivalents 0.0244
_diffrn_reflns_av_sigmaI/netI 0.0268
_diffrn_reflns_limit_h_max 14
_diffrn_reflns_limit_h_min -16
_diffrn_reflns_limit_k_max 28
_diffrn_reflns_limit_k_min -28
_diffrn_reflns_limit_l_max 16
_diffrn_reflns_limit_l_min -17
_diffrn_reflns_number 14424
_diffrn_reflns_theta_full 29.82
_diffrn_reflns_theta_max 29.82
_diffrn_reflns_theta_min 1.82
_exptl_absorpt_coefficient_mu 2.682
_exptl_absorpt_correction_T_max 0.6291
_exptl_absorpt_correction_T_min 0.4553
_exptl_absorpt_correction_type integration
_exptl_absorpt_process_details 'SHELXTL/XPREP V2005/2 (Bruker, 2005)'
_exptl_crystal_colour colourless
_exptl_crystal_density_diffrn 1.504
_exptl_crystal_description prism
_exptl_crystal_F_000 1200
_exptl_crystal_id ga49xas
_exptl_crystal_preparation
; 
The data crystal was mounted using oil (Parantone-N, Exxon) to a 
0.3 mm cryo-loop (Hampton Research) with the (3 -2 -4) scattering 
planes roughly normal to the spindle axis. 
;
_exptl_crystal_size_max 0.45
_exptl_crystal_size_mid 0.43
_exptl_crystal_size_min 0.24
_refine_diff_density_max 1.382
_refine_diff_density_min -0.479
_refine_diff_density_rms 0.058
_refine_ls_abs_structure_details 'Flack (1983, 2000),  6862 Friedels'
_refine_ls_abs_structure_Flack -0.020(3)
_refine_ls_extinction_method none
_refine_ls_goodness_of_fit_ref 1.029
_refine_ls_hydrogen_treatment mixed
_refine_ls_matrix_type full
_refine_ls_number_parameters 684
_refine_ls_number_reflns 14424
_refine_ls_number_restraints 97
_refine_ls_restrained_S_all 1.029
_refine_ls_R_factor_all 0.0224
_refine_ls_R_factor_gt 0.0197
_refine_ls_shift/su_max 0.003
_refine_ls_shift/su_mean 0.000
_refine_ls_structure_factor_coef Fsqd
_refine_ls_weighting_details 'calc w=1/[\s^2^(Fo^2^)+(0.0252P)^2^+0.3438P] where P=(Fo^2^+2Fc^2^)/3'
_refine_ls_weighting_scheme calc
_refine_ls_wR_factor_gt 0.0468
_refine_ls_wR_factor_ref 0.0479
_reflns_number_gt 13720
_reflns_number_total 14424
_reflns_threshold_expression >2sigma(I)
_cod_data_source_file ja902609g_si_002.cif
_cod_data_source_block compound2a
_cod_original_sg_symbol_Hall 'P 2yb '
_cod_original_sg_symbol_H-M 'P 21 '
_cod_database_code 4104455

loop_
_symmetry_equiv_pos_as_xyz
'x, y, z'
'-x, y+1/2, -z'

loop_
_atom_site_label
_atom_site_type_symbol
_atom_site_fract_x
_atom_site_fract_y
_atom_site_fract_z
_atom_site_U_iso_or_equiv
_atom_site_adp_type
_atom_site_occupancy
_atom_site_symmetry_multiplicity
_atom_site_calc_flag
_atom_site_refinement_flags
_atom_site_disorder_assembly
_atom_site_disorder_group
Ir1 Ir 0.493828(6) 0.827360(8) 0.237752(5) 0.02421(2) Uani 1 1 d . . .
O1 O 0.51066(15) 0.74444(7) 0.00398(13) 0.0264(3) Uani 1 1 d . . .
O2 O 0.71566(15) 0.79513(7) 0.15337(13) 0.0251(3) Uani 1 1 d . . .
C1 C 0.4983(2) 0.78925(10) -0.08467(18) 0.0263(4) Uani 1 1 d . . .
C2 C 0.3721(2) 0.81100(11) -0.1584(2) 0.0318(6) Uani 1 1 d . . .
H2 H 0.3003 0.7933 -0.1493 0.038 Uiso 1 1 calc R . .
C3 C 0.3541(3) 0.85701(13) -0.2420(2) 0.0370(6) Uani 1 1 d . . .
H3 H 0.2689 0.8707 -0.2936 0.044 Uiso 1 1 calc R . .
C4 C 0.4604(3) 0.88510(13) -0.25374(19) 0.0336(5) Uani 1 1 d . . .
C5 C 0.4455(3) 0.93832(13) -0.3330(2) 0.0427(7) Uani 1 1 d . . .
H5 H 0.3614 0.9545 -0.3821 0.051 Uiso 1 1 calc R . .
C6 C 0.5491(3) 0.96621(13) -0.3395(2) 0.0448(7) Uani 1 1 d . . .
H6 H 0.5371 1.0021 -0.3921 0.054 Uiso 1 1 calc R . .
C7 C 0.6740(3) 0.94267(12) -0.2692(2) 0.0401(6) Uani 1 1 d . . .
H7 H 0.7461 0.9626 -0.2744 0.048 Uiso 1 1 calc R . .
C8 C 0.6925(3) 0.89096(12) -0.1929(2) 0.0336(5) Uani 1 1 d . . .
H8 H 0.7776 0.8754 -0.1459 0.040 Uiso 1 1 calc R . .
C9 C 0.5873(2) 0.86046(11) -0.18318(18) 0.0289(5) Uani 1 1 d . . .
C10 C 0.6048(2) 0.80829(10) -0.10023(18) 0.0247(4) Uani 1 1 d . . .
C11 C 0.7324(2) 0.77656(10) -0.03056(18) 0.0248(4) Uani 1 1 d . . .
C12 C 0.8043(2) 0.74802(10) -0.08814(18) 0.0260(4) Uani 1 1 d . . .
C13 C 0.7538(3) 0.74247(11) -0.2148(2) 0.0322(5) Uani 1 1 d . . .
H13 H 0.6688 0.7576 -0.2639 0.039 Uiso 1 1 calc R . .
C14 C 0.8267(3) 0.71543(12) -0.2663(2) 0.0383(6) Uani 1 1 d . . .
H14 H 0.7912 0.7116 -0.3508 0.046 Uiso 1 1 calc R . .
C15 C 0.9525(3) 0.69332(13) -0.1965(2) 0.0399(6) Uani 1 1 d . . .
H15 H 1.0032 0.6767 -0.2338 0.048 Uiso 1 1 calc R . .
C16 C 1.0026(3) 0.69562(12) -0.0748(2) 0.0347(5) Uani 1 1 d . . .
H16 H 1.0875 0.6797 -0.0279 0.042 Uiso 1 1 calc R . .
C17 C 0.9297(2) 0.72150(11) -0.01750(19) 0.0275(4) Uani 1 1 d . . .
C18 C 0.9784(2) 0.72135(11) 0.1082(2) 0.0299(5) Uani 1 1 d . . .
H18 H 1.0625 0.7045 0.1553 0.036 Uiso 1 1 calc R . .
C19 C 0.9067(2) 0.74506(11) 0.16306(19) 0.0281(4) Uani 1 1 d . . .
H19 H 0.9393 0.7439 0.2476 0.034 Uiso 1 1 calc R . .
C20 C 0.7837(2) 0.77120(10) 0.09212(18) 0.0246(4) Uani 1 1 d . . .
P1 P 0.58263(5) 0.76337(3) 0.14345(5) 0.02266(10) Uani 1 1 d . . .
N1 N 0.60040(19) 0.68952(9) 0.20002(16) 0.0267(4) Uani 1 1 d . . .
C21 C 0.5952(3) 0.75356(13) 0.3650(3) 0.0274(6) Uani 1 1 d . . .
H21A H 0.6870 0.7668 0.4075 0.033 Uiso 1 1 calc R . .
H21B H 0.5598 0.7515 0.4248 0.033 Uiso 1 1 calc R . .
C22 C 0.5893(2) 0.68536(11) 0.31393(19) 0.0278(4) Uani 1 1 d . . .
H22A H 0.5037 0.6655 0.2978 0.033 Uiso 1 1 calc R . .
C23 C 0.6949(2) 0.64295(11) 0.40520(19) 0.0290(5) Uani 1 1 d . . .
C24 C 0.8206(3) 0.64545(13) 0.4187(2) 0.0379(6) Uani 1 1 d . . .
H24 H 0.8415 0.6726 0.3674 0.045 Uiso 1 1 calc R . .
C25 C 0.9171(3) 0.60848(14) 0.5068(3) 0.0458(7) Uani 1 1 d . . .
H25 H 1.0034 0.6104 0.5155 0.055 Uiso 1 1 calc R . .
C26 C 0.8868(3) 0.56924(13) 0.5810(2) 0.0465(7) Uani 1 1 d . . .
H26 H 0.9521 0.5436 0.6407 0.056 Uiso 1 1 calc R . .
C27 C 0.7615(3) 0.56699(14) 0.5687(2) 0.0465(7) Uani 1 1 d . . .
H27 H 0.7411 0.5402 0.6209 0.056 Uiso 1 1 calc R . .
C28 C 0.6657(3) 0.60332(11) 0.4813(2) 0.0333(5) Uani 1 1 d . . .
H28 H 0.5796 0.6013 0.4730 0.040 Uiso 1 1 calc R . .
C29 C 0.5896(2) 0.62465(11) 0.1386(2) 0.0299(5) Uani 1 1 d . . .
H29A H 0.6146 0.5910 0.2034 0.036 Uiso 1 1 calc R . .
C30 C 0.4514(2) 0.60772(10) 0.05156(19) 0.0264(4) Uani 1 1 d . . .
C31 C 0.3717(2) 0.57872(12) 0.0959(2) 0.0335(5) Uani 1 1 d . . .
H31 H 0.4036 0.5717 0.1795 0.040 Uiso 1 1 calc R . .
C32 C 0.2469(3) 0.55987(13) 0.0211(2) 0.0398(6) Uani 1 1 d . . .
H32 H 0.1935 0.5405 0.0531 0.048 Uiso 1 1 calc R . .
C33 C 0.2003(3) 0.56936(13) -0.1008(2) 0.0396(6) Uani 1 1 d . . .
H33 H 0.1150 0.5561 -0.1528 0.048 Uiso 1 1 calc R . .
C34 C 0.2777(3) 0.59809(12) -0.1465(2) 0.0372(6) Uani 1 1 d . . .
H34 H 0.2450 0.6054 -0.2301 0.045 Uiso 1 1 calc R . .
C35 C 0.4028(3) 0.61637(11) -0.0715(2) 0.0320(5) Uani 1 1 d . . .
H35 H 0.4562 0.6351 -0.1043 0.038 Uiso 1 1 calc R . .
C36 C 0.6860(3) 0.61653(14) 0.0857(3) 0.0435(7) Uani 1 1 d . . .
H36A H 0.7737 0.6244 0.1478 0.065 Uiso 1 1 calc R . .
H36B H 0.6662 0.6481 0.0206 0.065 Uiso 1 1 calc R . .
H36C H 0.6802 0.5718 0.0546 0.065 Uiso 1 1 calc R . .
C37 C 0.6054(3) 0.89664(14) 0.3830(3) 0.0333(7) Uani 1 1 d . . .
H37A H 0.6443 0.8763 0.4644 0.040 Uiso 1 1 calc R . .
C38 C 0.6752(2) 0.88503(11) 0.31646(19) 0.0302(5) Uani 1 1 d . . .
H38A H 0.7537 0.8573 0.3597 0.036 Uiso 1 1 calc R . .
C39 C 0.6927(2) 0.93546(12) 0.2342(2) 0.0343(5) Uani 1 1 d . . .
H39A H 0.7782 0.9284 0.2345 0.041 Uiso 1 1 calc R . .
H39B H 0.6931 0.9798 0.2670 0.041 Uiso 1 1 calc R . .
C40 C 0.5887(2) 0.93346(11) 0.1045(2) 0.0330(5) Uani 1 1 d . . .
H40A H 0.5754 0.9785 0.0714 0.040 Uiso 1 1 calc R . .
H40B H 0.6206 0.9062 0.0569 0.040 Uiso 1 1 calc R . .
C41 C 0.4612(2) 0.90674(11) 0.0901(2) 0.0307(5) Uani 1 1 d . . .
H41A H 0.4028 0.8924 0.0070 0.037 Uiso 1 1 calc R . .
C42 C 0.3979(3) 0.92810(11) 0.1554(2) 0.0322(5) Uani 1 1 d . . .
H42A H 0.3016 0.9264 0.1112 0.039 Uiso 1 1 calc R . .
C43 C 0.4481(3) 0.98285(12) 0.2465(2) 0.0371(5) Uani 1 1 d . . .
H43A H 0.3736 1.0080 0.2448 0.044 Uiso 1 1 calc R . .
H43B H 0.5005 1.0131 0.2228 0.044 Uiso 1 1 calc R . .
C44 C 0.5306(3) 0.95954(12) 0.3749(2) 0.0379(6) Uani 1 1 d . . .
H44A H 0.5926 0.9947 0.4189 0.046 Uiso 1 1 calc R . .
H44B H 0.4734 0.9525 0.4149 0.046 Uiso 1 1 calc R . .
C45 C 0.3084(2) 0.77930(13) 0.1259(3) 0.0364(5) Uani 1 1 d . . .
H45A H 0.310(3) 0.7391(16) 0.091(3) 0.044 Uiso 1 1 d . . .
H45B H 0.255(3) 0.8131(15) 0.072(2) 0.044 Uiso 1 1 d . . .
C46 C 0.3276(3) 0.77771(14) 0.2458(3) 0.0381(6) Uani 1 1 d . . .
H46A H 0.340(3) 0.7372(16) 0.277(3) 0.046 Uiso 1 1 d . . .
C47 C 0.3452(3) 0.83568(17) 0.3124(2) 0.0401(6) Uani 1 1 d . . .
H47A H 0.382(3) 0.8368(16) 0.400(2) 0.048 Uiso 1 1 d . . .
H47B H 0.299(3) 0.8736(17) 0.285(3) 0.048 Uiso 1 1 d . . .
C48 C 1.0394(2) 0.90598(12) -0.0605(2) 0.0739(12) Uani 1 1 d G . .
H48 H 1.0235 0.8692 -0.1120 0.089 Uiso 1 1 calc R . .
C49 C 1.0370(2) 0.89882(9) 0.0498(2) 0.0583(9) Uani 1 1 d G . .
H49 H 1.0196 0.8571 0.0738 0.070 Uiso 1 1 calc R . .
C50 C 1.0602(2) 0.95268(11) 0.12503(17) 0.0557(8) Uani 1 1 d G . .
H50 H 1.0586 0.9478 0.2004 0.067 Uiso 1 1 calc R . .
C51 C 1.0858(2) 1.01369(9) 0.0899(2) 0.0585(8) Uani 1 1 d G . .
H51 H 1.1016 1.0505 0.1413 0.070 Uiso 1 1 calc R . .
C52 C 1.0881(2) 1.02085(11) -0.0204(2) 0.0699(11) Uani 1 1 d G . .
H52 H 1.1056 1.0626 -0.0444 0.084 Uiso 1 1 calc R . .
C53 C 1.0649(3) 0.96699(16) -0.09565(18) 0.0827(13) Uani 1 1 d G . .
H53 H 1.0666 0.9719 -0.1711 0.099 Uiso 1 1 calc R . .
C54 C 0.9964(8) 0.92972(19) -0.4943(6) 0.0628(19) Uani 0.584(9) 1 d PGU A 1
H54 H 0.9933 0.9746 -0.5160 0.075 Uiso 0.584(9) 1 calc PR A 1
C55 C 1.0520(7) 0.8837(4) -0.5405(5) 0.0619(19) Uani 0.584(9) 1 d PGU A 1
H55 H 1.0868 0.8972 -0.5938 0.074 Uiso 0.584(9) 1 calc PR A 1
C56 C 1.0566(6) 0.8180(3) -0.5088(5) 0.0625(19) Uani 0.584(9) 1 d PGU A 1
H56 H 1.0946 0.7866 -0.5403 0.075 Uiso 0.584(9) 1 calc PR A 1
C57 C 1.0057(7) 0.79830(17) -0.4308(6) 0.063(2) Uani 0.584(9) 1 d PGU A 1
H57 H 1.0088 0.7534 -0.4091 0.076 Uiso 0.584(9) 1 calc PR A 1
C58 C 0.9501(6) 0.8443(3) -0.3846(4) 0.0596(19) Uani 0.584(9) 1 d PGU A 1
H58 H 0.9153 0.8308 -0.3313 0.071 Uiso 0.584(9) 1 calc PR A 1
C59 C 0.9455(6) 0.9100(3) -0.4164(5) 0.0558(17) Uani 0.584(9) 1 d PGU A 1
H59 H 0.9075 0.9414 -0.3848 0.067 Uiso 0.584(9) 1 calc PR A 1
O3 O 0.1515(3) 0.67729(13) 0.3834(2) 0.0772(8) Uani 1 1 d . . .
O4 O 0.2178(3) 0.57418(14) 0.4840(3) 0.0860(10) Uani 1 1 d . . .
O5 O 0.3313(3) 0.62036(16) 0.3771(3) 0.0812(9) Uani 1 1 d . . .
S1 S 0.25249(8) 0.63102(4) 0.43867(7) 0.04881(17) Uani 1 1 d . . .
C60 C 0.3632(4) 0.67273(17) 0.5735(3) 0.0578(8) Uani 1 1 d . . .
F1 F 0.3058(3) 0.68985(14) 0.6415(2) 0.0964(8) Uani 1 1 d . . .
F2 F 0.4628(2) 0.63531(12) 0.6397(2) 0.0916(8) Uani 1 1 d . . .
F3 F 0.4092(3) 0.72697(12) 0.5492(2) 0.0925(8) Uani 1 1 d . . .
C61 C 1.0573(11) 0.9049(3) -0.5350(8) 0.058(2) Uani 0.416(9) 1 d PGU A 2
H61 H 1.0839 0.9363 -0.5763 0.070 Uiso 0.416(9) 1 calc PR A 2
C62 C 1.0814(7) 0.8386(4) -0.5422(6) 0.052(2) Uani 0.416(9) 1 d PGU A 2
H62 H 1.1245 0.8246 -0.5885 0.062 Uiso 0.416(9) 1 calc PR A 2
C63 C 1.0424(7) 0.7926(2) -0.4817(9) 0.056(2) Uani 0.416(9) 1 d PGU A 2
H63 H 1.0589 0.7473 -0.4867 0.067 Uiso 0.416(9) 1 calc PR A 2
C64 C 0.9794(8) 0.8130(4) -0.4140(9) 0.060(3) Uani 0.416(9) 1 d PGU A 2
H64 H 0.9527 0.7816 -0.3727 0.072 Uiso 0.416(9) 1 calc PR A 2
C65 C 0.9553(8) 0.8794(5) -0.4068(7) 0.061(2) Uani 0.416(9) 1 d PGU A 2
H65 H 0.9122 0.8933 -0.3605 0.074 Uiso 0.416(9) 1 calc PR A 2
C66 C 0.9943(11) 0.9253(3) -0.4672(9) 0.062(2) Uani 0.416(9) 1 d PGU A 2
H66 H 0.9778 0.9706 -0.4623 0.075 Uiso 0.416(9) 1 calc PR A 2

loop_
_atom_site_aniso_label
_atom_site_aniso_U_11
_atom_site_aniso_U_22
_atom_site_aniso_U_33
_atom_site_aniso_U_23
_atom_site_aniso_U_13
_atom_site_aniso_U_12
Ir1 0.02179(4) 0.02298(3) 0.02770(3) 0.00068(7) 0.01059(2) -0.00023(5)
O1 0.0226(8) 0.0279(8) 0.0246(7) -0.0017(5) 0.0063(6) -0.0053(6)
O2 0.0200(7) 0.0307(8) 0.0243(7) -0.0026(6) 0.0093(6) -0.0041(6)
C1 0.0239(11) 0.0272(11) 0.0219(9) -0.0009(7) 0.0044(8) 0.0006(8)
C2 0.0203(10) 0.0375(15) 0.0300(10) -0.0039(8) 0.0039(8) -0.0007(8)
C3 0.0283(13) 0.0436(13) 0.0273(11) -0.0011(9) 0.0009(9) 0.0079(10)
C4 0.0351(13) 0.0345(12) 0.0230(9) -0.0007(8) 0.0049(9) 0.0052(11)
C5 0.0528(17) 0.0405(14) 0.0263(10) 0.0059(9) 0.0091(11) 0.0154(12)
C6 0.070(2) 0.0336(13) 0.0292(11) 0.0045(9) 0.0202(12) 0.0058(13)
C7 0.0559(18) 0.0338(13) 0.0370(12) 0.0018(10) 0.0260(12) -0.0012(12)
C8 0.0391(14) 0.0302(12) 0.0311(11) 0.0015(9) 0.0148(10) 0.0000(10)
C9 0.0322(13) 0.0285(11) 0.0224(9) -0.0012(8) 0.0084(9) 0.0023(9)
C10 0.0217(10) 0.0245(10) 0.0226(9) -0.0008(6) 0.0047(8) 0.0009(7)
C11 0.0222(10) 0.0257(10) 0.0248(9) 0.0007(7) 0.0086(8) -0.0008(8)
C12 0.0258(11) 0.0257(10) 0.0254(9) -0.0007(7) 0.0101(8) -0.0013(8)
C13 0.0361(13) 0.0307(12) 0.0270(10) -0.0021(8) 0.0110(10) -0.0005(10)
C14 0.0509(16) 0.0352(13) 0.0317(11) -0.0054(9) 0.0208(11) -0.0009(11)
C15 0.0489(17) 0.0341(13) 0.0456(14) -0.0059(10) 0.0287(13) 0.0019(11)
C16 0.0317(13) 0.0313(12) 0.0418(13) -0.0029(9) 0.0165(11) 0.0032(10)
C17 0.0248(11) 0.0255(10) 0.0320(10) -0.0006(8) 0.0122(9) -0.0005(9)
C18 0.0205(11) 0.0312(11) 0.0325(11) 0.0034(8) 0.0065(9) -0.0004(9)
C19 0.0216(11) 0.0340(11) 0.0250(9) 0.0028(8) 0.0065(8) -0.0028(9)
C20 0.0209(10) 0.0264(10) 0.0260(9) -0.0014(7) 0.0099(8) -0.0019(8)
P1 0.0197(3) 0.0220(3) 0.0236(2) 0.00052(18) 0.0069(2) -0.0011(2)
N1 0.0274(10) 0.0225(9) 0.0277(8) -0.0001(6) 0.0097(8) -0.0009(7)
C21 0.0302(14) 0.0236(12) 0.0283(13) -0.0003(9) 0.0126(11) -0.0010(10)
C22 0.0244(11) 0.0257(11) 0.0307(10) 0.0045(8) 0.0095(9) -0.0013(8)
C23 0.0304(12) 0.0225(10) 0.0296(10) 0.0026(8) 0.0087(9) -0.0005(9)
C24 0.0309(13) 0.0381(13) 0.0403(13) 0.0076(10) 0.0113(10) 0.0019(10)
C25 0.0319(15) 0.0494(17) 0.0452(14) 0.0007(12) 0.0065(12) 0.0093(12)
C26 0.0540(19) 0.0348(14) 0.0319(12) 0.0037(10) 0.0011(12) 0.0130(12)
C27 0.070(2) 0.0306(14) 0.0325(12) 0.0022(10) 0.0159(13) -0.0051(13)
C28 0.0392(14) 0.0281(11) 0.0312(11) -0.0005(8) 0.0140(10) -0.0029(10)
C29 0.0283(12) 0.0237(10) 0.0348(11) -0.0018(8) 0.0109(9) 0.0008(9)
C30 0.0277(12) 0.0199(10) 0.0307(10) -0.0016(7) 0.0119(9) 0.0003(8)
C31 0.0361(14) 0.0338(12) 0.0303(10) 0.0029(9) 0.0140(10) -0.0032(10)
C32 0.0338(14) 0.0423(14) 0.0458(14) -0.0011(11) 0.0196(11) -0.0057(11)
C33 0.0288(13) 0.0383(14) 0.0419(13) -0.0039(10) 0.0062(11) -0.0022(11)
C34 0.0461(16) 0.0283(11) 0.0297(11) -0.0013(8) 0.0094(10) 0.0011(10)
C35 0.0424(14) 0.0235(10) 0.0306(10) -0.0033(8) 0.0161(10) -0.0038(9)
C36 0.0323(15) 0.0346(14) 0.0673(18) -0.0122(12) 0.0250(13) 0.0000(11)
C37 0.0385(17) 0.0314(14) 0.0260(12) -0.0021(10) 0.0102(12) -0.0036(12)
C38 0.0279(12) 0.0281(11) 0.0299(10) -0.0039(8) 0.0082(9) -0.0050(9)
C39 0.0333(13) 0.0298(12) 0.0406(12) -0.0022(9) 0.0167(11) -0.0087(10)
C40 0.0413(14) 0.0239(11) 0.0353(11) 0.0010(8) 0.0180(10) -0.0044(10)
C41 0.0336(13) 0.0245(11) 0.0281(10) 0.0022(8) 0.0077(9) 0.0002(9)
C42 0.0328(13) 0.0247(11) 0.0347(11) 0.0017(8) 0.0106(10) 0.0030(9)
C43 0.0429(15) 0.0279(12) 0.0392(12) -0.0043(9) 0.0168(11) 0.0054(11)
C44 0.0471(16) 0.0307(12) 0.0361(12) -0.0070(9) 0.0182(11) -0.0007(11)
C45 0.0229(12) 0.0331(13) 0.0506(14) -0.0030(10) 0.0134(11) -0.0025(10)
C46 0.0250(12) 0.0365(14) 0.0571(16) 0.0055(11) 0.0216(12) -0.0022(10)
C47 0.0371(12) 0.0418(18) 0.0518(12) 0.0038(14) 0.0292(10) 0.0024(13)
C48 0.0364(19) 0.097(3) 0.074(2) -0.033(2) 0.0104(17) -0.0063(19)
C49 0.0322(16) 0.0470(18) 0.089(3) 0.0056(16) 0.0194(16) 0.0008(13)
C50 0.0405(18) 0.069(2) 0.0606(19) 0.0098(16) 0.0246(15) 0.0152(16)
C51 0.0403(17) 0.0499(18) 0.084(2) -0.0060(16) 0.0261(17) 0.0073(14)
C52 0.0416(19) 0.073(2) 0.101(3) 0.024(2) 0.037(2) 0.0026(17)
C53 0.048(2) 0.140(4) 0.061(2) 0.016(3) 0.0248(19) 0.005(3)
C54 0.075(4) 0.060(3) 0.048(4) 0.010(2) 0.020(3) -0.021(3)
C55 0.060(4) 0.071(5) 0.046(3) 0.003(3) 0.014(3) -0.010(4)
C56 0.055(3) 0.066(4) 0.050(3) -0.006(4) 0.006(2) -0.005(4)
C57 0.069(5) 0.053(3) 0.050(4) 0.001(3) 0.010(3) -0.010(3)
C58 0.078(4) 0.042(4) 0.050(3) 0.000(2) 0.021(3) -0.026(3)
C59 0.064(4) 0.049(4) 0.044(3) -0.001(3) 0.012(2) -0.022(3)
O3 0.0758(18) 0.0793(18) 0.0592(15) 0.0167(13) 0.0129(13) 0.0382(14)
O4 0.0568(17) 0.0632(17) 0.129(3) 0.0304(17) 0.0313(17) -0.0066(13)
O5 0.074(2) 0.096(2) 0.090(2) -0.0270(17) 0.0506(17) -0.0049(16)
S1 0.0409(4) 0.0475(4) 0.0588(4) 0.0102(3) 0.0223(3) 0.0085(3)
C60 0.070(2) 0.0564(19) 0.0491(16) 0.0136(14) 0.0272(16) 0.0025(16)
F1 0.137(2) 0.1083(19) 0.0619(13) 0.0034(13) 0.0599(16) 0.0098(17)
F2 0.0662(15) 0.0868(17) 0.0859(16) 0.0220(13) -0.0005(12) 0.0064(13)
F3 0.133(2) 0.0664(14) 0.0721(14) 0.0061(11) 0.0387(15) -0.0338(14)
C61 0.067(5) 0.047(4) 0.050(4) 0.003(3) 0.016(3) -0.013(4)
C62 0.054(4) 0.045(5) 0.048(4) -0.003(3) 0.015(3) -0.021(4)
C63 0.050(4) 0.047(4) 0.063(5) 0.009(4) 0.016(3) -0.014(3)
C64 0.063(5) 0.056(5) 0.057(4) 0.010(4) 0.022(3) -0.008(4)
C65 0.061(4) 0.061(6) 0.055(4) -0.002(5) 0.018(3) -0.006(5)
C66 0.073(5) 0.054(4) 0.043(5) -0.004(3) 0.009(4) -0.004(4)

loop_
_atom_type_symbol
_atom_type_description
_atom_type_scat_dispersion_real
_atom_type_scat_dispersion_imag
_atom_type_scat_source
C C 0.0033 0.0016 'International Tables Vol C Tables 4.2.6.8 and 6.1.1.4'
H H 0.0000 0.0000 'International Tables Vol C Tables 4.2.6.8 and 6.1.1.4'
N N 0.0061 0.0033 'International Tables Vol C Tables 4.2.6.8 and 6.1.1.4'
O O 0.0106 0.0060 'International Tables Vol C Tables 4.2.6.8 and 6.1.1.4'
F F 0.0171 0.0103 'International Tables Vol C Tables 4.2.6.8 and 6.1.1.4'
P P 0.1023 0.0942 'International Tables Vol C Tables 4.2.6.8 and 6.1.1.4'
S S 0.1246 0.1234 'International Tables Vol C Tables 4.2.6.8 and 6.1.1.4'
Ir Ir -1.4442 7.9887 'International Tables Vol C Tables 4.2.6.8 and 6.1.1.4'

loop_
_exptl_crystal_face_index_h
_exptl_crystal_face_index_k
_exptl_crystal_face_index_l
_exptl_crystal_face_perp_dist
-1.00 3.00 2.00 0.1000
2.00 -4.00 1.00 0.2200
-1.00 0.00 3.00 0.1700
-1.00 4.00 -4.00 0.1700
-3.00 2.00 -1.00 0.1600
3.00 -2.00 -4.00 0.0900
1.00 2.00 -3.00 0.1600
1.00 -1.00 -2.00 0.0800
3.00 2.00 2.00 0.1800
0.00 -4.00 1.00 0.1900
-4.00 -5.00 -3.00 0.1300
1.00 2.00 -1.00 0.1600
1.00 -2.00 -3.00 0.0700

loop_
_geom_angle_atom_site_label_1
_geom_angle_atom_site_label_2
_geom_angle_atom_site_label_3
_geom_angle
C21 Ir1 C46 81.22(11)
C21 Ir1 C45 102.85(11)
C46 Ir1 C45 37.27(11)
C21 Ir1 C37 84.72(9)
C46 Ir1 C37 117.62(12)
C45 Ir1 C37 149.06(12)
C21 Ir1 C38 86.56(10)
C46 Ir1 C38 153.10(10)
C45 Ir1 C38 168.59(10)
C37 Ir1 C38 36.87(10)
C21 Ir1 P1 75.73(8)
C46 Ir1 P1 110.61(8)
C45 Ir1 P1 86.96(8)
C37 Ir1 P1 123.88(9)
C38 Ir1 P1 89.17(7)
C21 Ir1 C47 90.89(12)
C46 Ir1 C47 36.56(11)
C45 Ir1 C47 66.37(11)
C37 Ir1 C47 83.76(12)
C38 Ir1 C47 120.58(10)
P1 Ir1 C47 146.92(9)
C21 Ir1 C42 161.09(10)
C46 Ir1 C42 99.77(10)
C45 Ir1 C42 88.35(10)
C37 Ir1 C42 78.08(10)
C38 Ir1 C42 84.38(9)
P1 Ir1 C42 120.60(6)
C47 Ir1 C42 79.58(11)
C21 Ir1 C41 156.59(10)
C46 Ir1 C41 120.24(10)
C45 Ir1 C41 91.73(9)
C37 Ir1 C41 92.15(10)
C38 Ir1 C41 77.34(9)
P1 Ir1 C41 87.03(6)
C47 Ir1 C41 111.87(11)
C42 Ir1 C41 34.00(9)
C1 O1 P1 121.59(13)
C20 O2 P1 123.65(13)
C10 C1 O1 120.34(19)
C10 C1 C2 123.2(2)
O1 C1 C2 116.5(2)
C3 C2 C1 119.4(2)
C3 C2 H2 120.3
C1 C2 H2 120.3
C2 C3 C4 120.7(2)
C2 C3 H3 119.6
C4 C3 H3 119.6
C3 C4 C5 122.0(2)
C3 C4 C9 119.5(2)
C5 C4 C9 118.5(3)
C6 C5 C4 121.1(3)
C6 C5 H5 119.5
C4 C5 H5 119.5
C5 C6 C7 120.6(2)
C5 C6 H6 119.7
C7 C6 H6 119.7
C8 C7 C6 120.3(3)
C8 C7 H7 119.9
C6 C7 H7 119.9
C7 C8 C9 121.1(3)
C7 C8 H8 119.5
C9 C8 H8 119.5
C8 C9 C4 118.5(2)
C8 C9 C10 122.1(2)
C4 C9 C10 119.3(2)
C1 C10 C9 117.1(2)
C1 C10 C11 120.51(18)
C9 C10 C11 122.4(2)
C20 C11 C12 117.25(19)
C20 C11 C10 121.2(2)
C12 C11 C10 121.51(18)
C13 C12 C17 117.9(2)
C13 C12 C11 122.5(2)
C17 C12 C11 119.57(19)
C14 C13 C12 120.5(2)
C14 C13 H13 119.7
C12 C13 H13 119.7
C13 C14 C15 121.1(2)
C13 C14 H14 119.5
C15 C14 H14 119.5
C16 C15 C14 120.1(2)
C16 C15 H15 119.9
C14 C15 H15 119.9
C15 C16 C17 120.8(2)
C15 C16 H16 119.6
C17 C16 H16 119.6
C18 C17 C16 121.2(2)
C18 C17 C12 119.4(2)
C16 C17 C12 119.4(2)
C19 C18 C17 121.0(2)
C19 C18 H18 119.5
C17 C18 H18 119.5
C18 C19 C20 118.8(2)
C18 C19 H19 120.6
C20 C19 H19 120.6
C11 C20 O2 120.23(19)
C11 C20 C19 123.7(2)
O2 C20 C19 116.05(18)
O1 P1 O2 101.86(8)
O1 P1 N1 98.75(9)
O2 P1 N1 113.48(10)
O1 P1 Ir1 123.87(7)
O2 P1 Ir1 110.64(6)
N1 P1 Ir1 107.89(7)
C22 N1 C29 114.38(17)
C22 N1 P1 114.70(14)
C29 N1 P1 128.55(15)
C22 C21 Ir1 115.24(19)
C22 C21 H21A 108.5
Ir1 C21 H21A 108.5
C22 C21 H21B 108.5
Ir1 C21 H21B 108.5
H21A C21 H21B 107.5
N1 C22 C21 109.95(19)
N1 C22 C23 112.05(19)
C21 C22 C23 109.4(2)
N1 C22 H22A 108.4
C21 C22 H22A 108.4
C23 C22 H22A 108.4
C24 C23 C28 119.1(2)
C24 C23 C22 121.6(2)
C28 C23 C22 119.2(2)
C23 C24 C25 120.6(3)
C23 C24 H24 119.7
C25 C24 H24 119.7
C26 C25 C24 119.7(3)
C26 C25 H25 120.2
C24 C25 H25 120.2
C25 C26 C27 120.0(3)
C25 C26 H26 120.0
C27 C26 H26 120.0
C28 C27 C26 120.4(3)
C28 C27 H27 119.8
C26 C27 H27 119.8
C27 C28 C23 120.2(3)
C27 C28 H28 119.9
C23 C28 H28 119.9
N1 C29 C30 113.02(18)
N1 C29 C36 113.5(2)
C30 C29 C36 113.4(2)
N1 C29 H29A 105.3
C30 C29 H29A 105.3
C36 C29 H29A 105.3
C31 C30 C35 118.0(2)
C31 C30 C29 118.5(2)
C35 C30 C29 123.4(2)
C32 C31 C30 121.4(2)
C32 C31 H31 119.3
C30 C31 H31 119.3
C31 C32 C33 119.6(2)
C31 C32 H32 120.2
C33 C32 H32 120.2
C34 C33 C32 119.9(2)
C34 C33 H33 120.0
C32 C33 H33 120.0
C33 C34 C35 120.3(2)
C33 C34 H34 119.8
C35 C34 H34 119.8
C34 C35 C30 120.7(2)
C34 C35 H35 119.6
C30 C35 H35 119.6
C29 C36 H36A 109.5
C29 C36 H36B 109.5
H36A C36 H36B 109.5
C29 C36 H36C 109.5
H36A C36 H36C 109.5
H36B C36 H36C 109.5
C38 C37 C44 123.7(3)
C38 C37 Ir1 71.79(16)
C44 C37 Ir1 111.9(2)
C38 C37 H37A 114.0
C44 C37 H37A 114.0
Ir1 C37 H37A 114.0
C37 C38 C39 123.9(2)
C37 C38 Ir1 71.34(16)
C39 C38 Ir1 115.72(15)
C37 C38 H38A 113.1
C39 C38 H38A 113.1
Ir1 C38 H38A 113.1
C38 C39 C40 114.69(19)
C38 C39 H39A 108.6
C40 C39 H39A 108.6
C38 C39 H39B 108.6
C40 C39 H39B 108.6
H39A C39 H39B 107.6
C41 C40 C39 114.2(2)
C41 C40 H40A 108.7
C39 C40 H40A 108.7
C41 C40 H40B 108.7
C39 C40 H40B 108.7
H40A C40 H40B 107.6
C42 C41 C40 123.7(2)
C42 C41 Ir1 72.76(14)
C40 C41 Ir1 109.87(15)
C42 C41 H41A 114.4
C40 C41 H41A 114.4
Ir1 C41 H41A 114.4
C41 C42 C43 123.2(2)
C41 C42 Ir1 73.24(13)
C43 C42 Ir1 111.38(16)
C41 C42 H42A 114.1
C43 C42 H42A 114.1
Ir1 C42 H42A 114.1
C42 C43 C44 114.3(2)
C42 C43 H43A 108.7
C44 C43 H43A 108.7
C42 C43 H43B 108.7
C44 C43 H43B 108.7
H43A C43 H43B 107.6
C37 C44 C43 113.9(2)
C37 C44 H44A 108.8
C43 C44 H44A 108.8
C37 C44 H44B 108.8
C43 C44 H44B 108.8
H44A C44 H44B 107.7
C46 C45 Ir1 71.22(15)
C46 C45 H45A 116.2(19)
Ir1 C45 H45A 118.4(19)
C46 C45 H45B 120.4(16)
Ir1 C45 H45B 105.3(17)
H45A C45 H45B 116(2)
C47 C46 C45 121.3(3)
C47 C46 Ir1 74.57(15)
C45 C46 Ir1 71.51(15)
C47 C46 H46A 124(2)
C45 C46 H46A 114(2)
Ir1 C46 H46A 117(2)
C46 C47 Ir1 68.87(15)
C46 C47 H47A 124(2)
Ir1 C47 H47A 114.6(17)
C46 C47 H47B 125(2)
Ir1 C47 H47B 109(2)
H47A C47 H47B 107(3)
C49 C48 C53 120.0
C49 C48 H48 120.0
C53 C48 H48 120.0
C50 C49 C48 120.0
C50 C49 H49 120.0
C48 C49 H49 120.0
C49 C50 C51 120.0
C49 C50 H50 120.0
C51 C50 H50 120.0
C52 C51 C50 120.0
C52 C51 H51 120.0
C50 C51 H51 120.0
C53 C52 C51 120.0
C53 C52 H52 120.0
C51 C52 H52 120.0
C52 C53 C48 120.0
C52 C53 H53 120.0
C48 C53 H53 120.0
C55 C54 C59 120.0
C55 C54 H54 120.0
C59 C54 H54 120.0
C54 C55 C56 120.0
C54 C55 H55 120.0
C56 C55 H55 120.0
C57 C56 C55 120.0
C57 C56 H56 120.0
C55 C56 H56 120.0
C58 C57 C56 120.0
C58 C57 H57 120.0
C56 C57 H57 120.0
C57 C58 C59 120.0
C57 C58 H58 120.0
C59 C58 H58 120.0
C58 C59 C54 120.0
C58 C59 H59 120.0
C54 C59 H59 120.0
O4 S1 O3 115.03(18)
O4 S1 O5 116.1(2)
O3 S1 O5 114.55(19)
O4 S1 C60 102.75(18)
O3 S1 C60 103.52(17)
O5 S1 C60 102.22(18)
F3 C60 F2 107.5(3)
F3 C60 F1 106.6(3)
F2 C60 F1 106.9(3)
F3 C60 S1 111.8(2)
F2 C60 S1 112.0(3)
F1 C60 S1 111.6(3)
C62 C61 C66 120.0
C62 C61 H61 120.0
C66 C61 H61 120.0
C61 C62 C63 120.0
C61 C62 H62 120.0
C63 C62 H62 120.0
C64 C63 C62 120.0
C64 C63 H63 120.0
C62 C63 H63 120.0
C63 C64 C65 120.0
C63 C64 H64 120.0
C65 C64 H64 120.0
C66 C65 C64 120.0
C66 C65 H65 120.0
C64 C65 H65 120.0
C65 C66 C61 120.0
C65 C66 H66 120.0
C61 C66 H66 120.0

loop_
_geom_bond_atom_site_label_1
_geom_bond_atom_site_label_2
_geom_bond_distance
Ir1 C21 2.125(3)
Ir1 C46 2.200(3)
Ir1 C45 2.204(3)
Ir1 C37 2.210(3)
Ir1 C38 2.216(2)
Ir1 P1 2.2685(6)
Ir1 C47 2.274(3)
Ir1 C42 2.344(2)
Ir1 C41 2.350(2)
O1 C1 1.389(3)
O1 P1 1.6096(15)
O2 C20 1.393(3)
O2 P1 1.6136(16)
C1 C10 1.374(3)
C1 C2 1.408(3)
C2 C3 1.346(3)
C2 H2 0.9500
C3 C4 1.412(4)
C3 H3 0.9500
C4 C5 1.424(3)
C4 C9 1.427(3)
C5 C6 1.351(4)
C5 H5 0.9500
C6 C7 1.401(4)
C6 H6 0.9500
C7 C8 1.370(3)
C7 H7 0.9500
C8 C9 1.409(4)
C8 H8 0.9500
C9 C10 1.433(3)
C10 C11 1.488(3)
C11 C20 1.379(3)
C11 C12 1.430(3)
C12 C13 1.426(3)
C12 C17 1.427(3)
C13 C14 1.370(4)
C13 H13 0.9500
C14 C15 1.398(4)
C14 H14 0.9500
C15 C16 1.366(4)
C15 H15 0.9500
C16 C17 1.415(3)
C16 H16 0.9500
C17 C18 1.412(3)
C18 C19 1.364(3)
C18 H18 0.9500
C19 C20 1.406(3)
C19 H19 0.9500
P1 N1 1.6353(19)
N1 C22 1.477(3)
N1 C29 1.504(3)
C21 C22 1.517(3)
C21 H21A 0.9900
C21 H21B 0.9900
C22 C23 1.519(3)
C22 H22A 1.0000
C23 C24 1.380(4)
C23 C28 1.390(3)
C24 C25 1.393(4)
C24 H24 0.9500
C25 C26 1.373(4)
C25 H25 0.9500
C26 C27 1.381(5)
C26 H26 0.9500
C27 C28 1.379(4)
C27 H27 0.9500
C28 H28 0.9500
C29 C30 1.522(3)
C29 C36 1.522(4)
C29 H29A 1.0000
C30 C31 1.389(3)
C30 C35 1.393(3)
C31 C32 1.382(4)
C31 H31 0.9500
C32 C33 1.382(4)
C32 H32 0.9500
C33 C34 1.376(4)
C33 H33 0.9500
C34 C35 1.382(4)
C34 H34 0.9500
C35 H35 0.9500
C36 H36A 0.9800
C36 H36B 0.9800
C36 H36C 0.9800
C37 C38 1.400(4)
C37 C44 1.521(4)
C37 H37A 1.0000
C38 C39 1.522(3)
C38 H38A 1.0000
C39 C40 1.535(3)
C39 H39A 0.9900
C39 H39B 0.9900
C40 C41 1.498(4)
C40 H40A 0.9900
C40 H40B 0.9900
C41 C42 1.372(4)
C41 H41A 1.0000
C42 C43 1.513(3)
C42 H42A 1.0000
C43 C44 1.536(3)
C43 H43A 0.9900
C43 H43B 0.9900
C44 H44A 0.9900
C44 H44B 0.9900
C45 C46 1.407(4)
C45 H45A 0.93(3)
C45 H45B 0.97(3)
C46 C47 1.405(4)
C46 H46A 0.90(3)
C47 H47A 0.98(3)
C47 H47B 0.92(3)
C48 C49 1.3900
C48 C53 1.3900
C48 H48 0.9500
C49 C50 1.3900
C49 H49 0.9500
C50 C51 1.3900
C50 H50 0.9500
C51 C52 1.3900
C51 H51 0.9500
C52 C53 1.3900
C52 H52 0.9500
C53 H53 0.9500
C54 C55 1.3900
C54 C59 1.3900
C54 H54 0.9500
C55 C56 1.3900
C55 H55 0.9500
C56 C57 1.3900
C56 H56 0.9500
C57 C58 1.3900
C57 H57 0.9500
C58 C59 1.3900
C58 H58 0.9500
C59 H59 0.9500
O3 S1 1.419(2)
O4 S1 1.418(3)
O5 S1 1.431(3)
S1 C60 1.816(4)
C60 F3 1.315(4)
C60 F2 1.323(4)
C60 F1 1.323(4)
C61 C62 1.3900
C61 C66 1.3900
C61 H61 0.9500
C62 C63 1.3900
C62 H62 0.9500
C63 C64 1.3900
C63 H63 0.9500
C64 C65 1.3900
C64 H64 0.9500
C65 C66 1.3900
C65 H65 0.9500
C66 H66 0.9500
